data_2236248
loop_
_publ_author_name
'Fun, Hoong-Kun'
'Quah, Ching Kheng'
'Abdel-Aziz, Hatem A.'
'Ghabbour, Hazem A.'

_publ_section_title
;
 (<i>Z</i>)-2-Benzylidenebenzo[<i>d</i>]thiazolo[3,2-<i>a</i>]imidazol-3(2<i>H</i>)-one
;
_journal_coeditor_code HB6910
_journal_issue 9
_journal_name_full 'Acta Crystallographica Section E'
_journal_page_first o2705
_journal_paper_doi 10.1107/S1600536812035003
_journal_volume 68
_journal_year 2012
_chemical_formula_iupac 'C16 H10 N2 O S'
_chemical_formula_moiety 'C16 H10 N2 O S'
_chemical_formula_sum 'C16 H10 N2 O S'
_chemical_formula_weight 278.32
_chemical_name_systematic
;
(<i>Z</i>)-2-Benzylidenebenzo[<i>d</i>]thiazolo[3,2-<i>a</i>]imidazol-
3(2<i>H</i>)-one
;
_space_group_IT_number 61
_symmetry_cell_setting orthorhombic
_symmetry_space_group_name_Hall '-P 2ac 2ab'
_symmetry_space_group_name_H-M 'P b c a'
_atom_sites_solution_hydrogens geom
_atom_sites_solution_primary direct
_atom_sites_solution_secondary difmap
_audit_creation_method SHELXL-97
_cell_angle_alpha 90.00
_cell_angle_beta 90.00
_cell_angle_gamma 90.00
_cell_formula_units_Z 8
_cell_length_a 12.1721(5)
_cell_length_b 7.7697(3)
_cell_length_c 27.2200(8)
_cell_measurement_reflns_used 1434
_cell_measurement_temperature 296(2)
_cell_measurement_theta_max 69.82
_cell_measurement_theta_min 3.25
_cell_volume 2574.29(16)
_computing_cell_refinement 'SAINT (Bruker, 2009)'
_computing_data_collection 'APEX2 (Bruker, 2009)'
_computing_data_reduction 'SAINT (Bruker, 2009)'
_computing_molecular_graphics 'SHELXTL (Sheldrick, 2008)'
_computing_publication_material 'SHELXTL (Sheldrick, 2008) and PLATON (Spek, 2009)'
_computing_structure_refinement 'SHELXTL (Sheldrick, 2008)'
_computing_structure_solution 'SHELXTL (Sheldrick, 2008)'
_diffrn_ambient_temperature 296(2)
_diffrn_measured_fraction_theta_full 0.976
_diffrn_measured_fraction_theta_max 0.976
_diffrn_measurement_device_type 'Bruker SMART APEXII CCD'
_diffrn_measurement_method '\f and \w scans'
_diffrn_radiation_monochromator graphite
_diffrn_radiation_source 'fine-focus sealed tube'
_diffrn_radiation_type CuK\a
_diffrn_radiation_wavelength 1.54178
_diffrn_reflns_av_R_equivalents 0.0507
_diffrn_reflns_av_sigmaI/netI 0.0705
_diffrn_reflns_limit_h_max 14
_diffrn_reflns_limit_h_min -13
_diffrn_reflns_limit_k_max 6
_diffrn_reflns_limit_k_min -8
_diffrn_reflns_limit_l_max 28
_diffrn_reflns_limit_l_min -32
_diffrn_reflns_number 8750
_diffrn_reflns_theta_full 67.42
_diffrn_reflns_theta_max 67.42
_diffrn_reflns_theta_min 3.25
_diffrn_standards_number 0
_exptl_absorpt_coefficient_mu 2.196
_exptl_absorpt_correction_T_max 0.9173
_exptl_absorpt_correction_T_min 0.2820
_exptl_absorpt_correction_type multi-scan
_exptl_absorpt_process_details '(SADABS; Bruker, 2009)'
_exptl_crystal_colour yellow
_exptl_crystal_density_diffrn 1.436
_exptl_crystal_density_method 'not measured'
_exptl_crystal_description plate
_exptl_crystal_F_000 1152
_exptl_crystal_size_max 0.772
_exptl_crystal_size_mid 0.652
_exptl_crystal_size_min 0.04
_refine_diff_density_max 0.447
_refine_diff_density_min -0.197
_refine_ls_extinction_method none
_refine_ls_goodness_of_fit_ref 1.029
_refine_ls_hydrogen_treatment constr
_refine_ls_matrix_type full
_refine_ls_number_parameters 181
_refine_ls_number_reflns 2270
_refine_ls_number_restraints 0
_refine_ls_restrained_S_all 1.029
_refine_ls_R_factor_all 0.0529
_refine_ls_R_factor_gt 0.0456
_refine_ls_shift/su_max 0.001
_refine_ls_shift/su_mean 0.001
_refine_ls_structure_factor_coef Fsqd
_refine_ls_weighting_details 'calc w=1/[\s^2^(Fo^2^)+(0.0558P)^2^+0.7634P] where P=(Fo^2^+2Fc^2^)/3'
_refine_ls_weighting_scheme calc
_refine_ls_wR_factor_gt 0.1205
_refine_ls_wR_factor_ref 0.1269
_reflns_number_gt 1912
_reflns_number_total 2270
_reflns_threshold_expression I>2\s(I)
_cod_data_source_file hb6910.cif
_cod_data_source_block I
_cod_database_code 2236248
_cod_database_fobs_code 2236248

loop_
_symmetry_equiv_pos_as_xyz
'x, y, z'
'-x+1/2, -y, z+1/2'
'-x, y+1/2, -z+1/2'
'x+1/2, -y+1/2, -z'
'-x, -y, -z'
'x-1/2, y, -z-1/2'
'x, -y-1/2, z-1/2'
'-x-1/2, y-1/2, z'

loop_
_atom_site_type_symbol
_atom_site_label
_atom_site_fract_x
_atom_site_fract_y
_atom_site_fract_z
_atom_site_U_iso_or_equiv
_atom_site_adp_type
_atom_site_calc_flag
_atom_site_refinement_flags
_atom_site_occupancy
_atom_site_symmetry_multiplicity
S S1 0.78126(4) 0.01576(8) 0.554734(19) 0.0518(2) Uani d . 1 1
O O1 1.04329(12) -0.1399(2) 0.62205(6) 0.0608(5) Uani d . 1 1
N N1 0.89265(13) 0.0307(2) 0.63592(6) 0.0441(4) Uani d . 1 1
N N2 0.72939(15) 0.1641(3) 0.64488(7) 0.0556(5) Uani d . 1 1
C C1 0.95869(16) -0.0762(3) 0.60802(7) 0.0450(5) Uani d . 1 1
C C2 0.90610(16) -0.0989(3) 0.55886(7) 0.0440(5) Uani d . 1 1
C C3 0.79414(17) 0.0814(3) 0.61580(8) 0.0470(5) Uani d . 1 1
C C4 0.78928(17) 0.1704(3) 0.68946(8) 0.0488(5) Uani d . 1 1
C C5 0.75984(19) 0.2391(3) 0.73449(9) 0.0580(6) Uani d . 1 1
H H5A 0.6924 0.2931 0.7389 0.070 Uiso calc R 1 1
C C6 0.8340(2) 0.2249(3) 0.77273(8) 0.0591(6) Uani d . 1 1
H H6A 0.8156 0.2700 0.8033 0.071 Uiso calc R 1 1
C C7 0.9350(2) 0.1456(3) 0.76682(8) 0.0569(6) Uani d . 1 1
H H7A 0.9826 0.1387 0.7935 0.068 Uiso calc R 1 1
C C8 0.96661(18) 0.0763(3) 0.72232(8) 0.0506(5) Uani d . 1 1
H H8A 1.0349 0.0248 0.7180 0.061 Uiso calc R 1 1
C C9 0.89105(17) 0.0880(3) 0.68454(7) 0.0439(5) Uani d . 1 1
C C10 0.95483(17) -0.1957(3) 0.52492(8) 0.0472(5) Uani d . 1 1
H H10A 1.0213 -0.2430 0.5350 0.057 Uiso calc R 1 1
C C11 0.92361(16) -0.2417(3) 0.47492(8) 0.0460(5) Uani d . 1 1
C C12 0.82753(19) -0.1866(4) 0.45178(9) 0.0592(6) Uani d . 1 1
H H12A 0.7789 -0.1147 0.4683 0.071 Uiso calc R 1 1
C C13 0.8045(2) -0.2387(4) 0.40425(10) 0.0714(7) Uani d . 1 1
H H13A 0.7401 -0.2021 0.3892 0.086 Uiso calc R 1 1
C C14 0.8757(2) -0.3439(4) 0.37915(9) 0.0659(7) Uani d . 1 1
H H14A 0.8594 -0.3784 0.3472 0.079 Uiso calc R 1 1
C C15 0.9707(2) -0.3979(4) 0.40123(9) 0.0655(7) Uani d . 1 1
H H15A 1.0197 -0.4677 0.3842 0.079 Uiso calc R 1 1
C C16 0.99336(19) -0.3485(3) 0.44864(8) 0.0554(6) Uani d . 1 1
H H16A 1.0574 -0.3879 0.4635 0.066 Uiso calc R 1 1

loop_
_atom_site_aniso_label
_atom_site_aniso_U_11
_atom_site_aniso_U_22
_atom_site_aniso_U_33
_atom_site_aniso_U_12
_atom_site_aniso_U_13
_atom_site_aniso_U_23
S1 0.0486(4) 0.0588(4) 0.0480(3) 0.0084(2) -0.0101(2) -0.0030(2)
O1 0.0484(8) 0.0820(12) 0.0522(9) 0.0157(8) -0.0082(7) -0.0057(8)
N1 0.0437(9) 0.0443(10) 0.0442(9) 0.0009(7) -0.0052(7) -0.0007(7)
N2 0.0549(10) 0.0609(13) 0.0509(10) 0.0135(9) -0.0049(8) -0.0033(9)
C1 0.0437(11) 0.0476(12) 0.0438(11) -0.0019(9) -0.0018(9) 0.0002(9)
C2 0.0416(10) 0.0465(13) 0.0438(11) -0.0023(9) -0.0034(8) 0.0035(9)
C3 0.0484(11) 0.0451(12) 0.0474(11) 0.0040(9) -0.0060(9) 0.0031(9)
C4 0.0530(12) 0.0463(13) 0.0471(11) 0.0022(9) -0.0013(9) 0.0029(9)
C5 0.0586(13) 0.0613(15) 0.0542(13) 0.0076(11) 0.0057(11) -0.0022(11)
C6 0.0708(14) 0.0632(16) 0.0432(12) -0.0013(12) 0.0060(10) -0.0032(11)
C7 0.0656(14) 0.0616(15) 0.0437(12) -0.0062(11) -0.0053(10) -0.0001(11)
C8 0.0499(11) 0.0527(14) 0.0492(11) -0.0013(10) -0.0059(9) 0.0003(10)
C9 0.0497(11) 0.0409(12) 0.0413(10) -0.0030(9) 0.0006(8) 0.0001(9)
C10 0.0449(10) 0.0520(13) 0.0446(11) 0.0002(9) -0.0022(9) 0.0036(10)
C11 0.0473(10) 0.0461(12) 0.0446(11) -0.0049(9) -0.0009(9) 0.0016(9)
C12 0.0542(12) 0.0716(17) 0.0519(12) 0.0081(11) -0.0052(10) -0.0082(12)
C13 0.0661(15) 0.090(2) 0.0578(15) 0.0089(14) -0.0158(12) -0.0099(14)
C14 0.0783(16) 0.0715(18) 0.0478(12) -0.0034(13) -0.0079(12) -0.0104(12)
C15 0.0772(16) 0.0656(17) 0.0538(13) 0.0069(13) 0.0063(12) -0.0083(12)
C16 0.0544(13) 0.0606(15) 0.0511(13) 0.0049(11) -0.0014(10) 0.0002(11)

loop_
_atom_type_symbol
_atom_type_description
_atom_type_scat_dispersion_real
_atom_type_scat_dispersion_imag
_atom_type_scat_source
C C 0.0181 0.0091 'International Tables Vol C Tables 4.2.6.8 and 6.1.1.4'
H H 0.0000 0.0000 'International Tables Vol C Tables 4.2.6.8 and 6.1.1.4'
N N 0.0311 0.0180 'International Tables Vol C Tables 4.2.6.8 and 6.1.1.4'
O O 0.0492 0.0322 'International Tables Vol C Tables 4.2.6.8 and 6.1.1.4'
S S 0.3331 0.5567 'International Tables Vol C Tables 4.2.6.8 and 6.1.1.4'

loop_
_geom_angle_atom_site_label_1
_geom_angle_atom_site_label_2
_geom_angle_atom_site_label_3
_geom_angle
C3 S1 C2 90.54(10)
C3 N1 C1 117.37(17)
C3 N1 C9 105.91(17)
C1 N1 C9 136.04(18)
C3 N2 C4 103.21(17)
O1 C1 N1 124.72(19)
O1 C1 C2 127.0(2)
N1 C1 C2 108.28(17)
C10 C2 C1 119.84(19)
C10 C2 S1 128.66(16)
C1 C2 S1 111.49(15)
N2 C3 N1 115.54(19)
N2 C3 S1 132.50(16)
N1 C3 S1 111.95(15)
C5 C4 C9 119.3(2)
C5 C4 N2 129.7(2)
C9 C4 N2 110.95(18)
C6 C5 C4 117.8(2)
C6 C5 H5A 121.1
C4 C5 H5A 121.1
C5 C6 C7 121.9(2)
C5 C6 H6A 119.1
C7 C6 H6A 119.1
C8 C7 C6 121.6(2)
C8 C7 H7A 119.2
C6 C7 H7A 119.2
C7 C8 C9 116.2(2)
C7 C8 H8A 121.9
C9 C8 H8A 121.9
C8 C9 N1 132.4(2)
C8 C9 C4 123.2(2)
N1 C9 C4 104.39(17)
C2 C10 C11 132.1(2)
C2 C10 H10A 113.9
C11 C10 H10A 113.9
C16 C11 C12 117.6(2)
C16 C11 C10 117.96(19)
C12 C11 C10 124.4(2)
C13 C12 C11 120.1(2)
C13 C12 H12A 119.9
C11 C12 H12A 119.9
C14 C13 C12 120.7(2)
C14 C13 H13A 119.6
C12 C13 H13A 119.6
C15 C14 C13 119.8(2)
C15 C14 H14A 120.1
C13 C14 H14A 120.1
C14 C15 C16 119.8(2)
C14 C15 H15A 120.1
C16 C15 H15A 120.1
C15 C16 C11 121.9(2)
C15 C16 H16A 119.0
C11 C16 H16A 119.0

loop_
_geom_bond_atom_site_label_1
_geom_bond_atom_site_label_2
_geom_bond_distance
S1 C3 1.746(2)
S1 C2 1.765(2)
O1 C1 1.205(2)
N1 C3 1.376(3)
N1 C1 1.383(3)
N1 C9 1.396(3)
N2 C3 1.289(3)
N2 C4 1.417(3)
C1 C2 1.494(3)
C2 C10 1.331(3)
C4 C5 1.384(3)
C4 C9 1.401(3)
C5 C6 1.382(3)
C5 H5A 0.9300
C6 C7 1.384(3)
C6 H6A 0.9300
C7 C8 1.380(3)
C7 H7A 0.9300
C8 C9 1.383(3)
C8 H8A 0.9300
C10 C11 1.457(3)
C10 H10A 0.9300
C11 C16 1.386(3)
C11 C12 1.396(3)
C12 C13 1.384(3)
C12 H12A 0.9300
C13 C14 1.373(4)
C13 H13A 0.9300
C14 C15 1.369(4)
C14 H14A 0.9300
C15 C16 1.374(3)
C15 H15A 0.9300
C16 H16A 0.9300

loop_
_geom_hbond_atom_site_label_D
_geom_hbond_atom_site_label_H
_geom_hbond_atom_site_label_A
_geom_hbond_distance_DH
_geom_hbond_distance_HA
_geom_hbond_distance_DA
_geom_hbond_angle_DHA
_geom_hbond_publ_flag
C12 H12A S1 0.93 2.56 3.262(3) 132 yes

loop_
_geom_torsion_atom_site_label_1
_geom_torsion_atom_site_label_2
_geom_torsion_atom_site_label_3
_geom_torsion_atom_site_label_4
_geom_torsion
C3 N1 C1 O1 -174.8(2)
C9 N1 C1 O1 -5.8(4)
C3 N1 C1 C2 4.5(3)
C9 N1 C1 C2 173.5(2)
O1 C1 C2 C10 -1.4(4)
N1 C1 C2 C10 179.30(19)
O1 C1 C2 S1 179.0(2)
N1 C1 C2 S1 -0.3(2)
C3 S1 C2 C10 177.7(2)
C3 S1 C2 C1 -2.71(16)
C4 N2 C3 N1 -0.2(3)
C4 N2 C3 S1 178.6(2)
C1 N1 C3 N2 172.3(2)
C9 N1 C3 N2 0.2(3)
C1 N1 C3 S1 -6.8(3)
C9 N1 C3 S1 -178.84(14)
C2 S1 C3 N2 -173.7(3)
C2 S1 C3 N1 5.20(17)
C3 N2 C4 C5 -178.0(3)
C3 N2 C4 C9 0.1(3)
C9 C4 C5 C6 0.9(4)
N2 C4 C5 C6 178.8(2)
C4 C5 C6 C7 0.2(4)
C5 C6 C7 C8 0.0(4)
C6 C7 C8 C9 -1.2(4)
C7 C8 C9 N1 -178.4(2)
C7 C8 C9 C4 2.4(3)
C3 N1 C9 C8 -179.5(2)
C1 N1 C9 C8 10.7(4)
C3 N1 C9 C4 -0.1(2)
C1 N1 C9 C4 -169.9(2)
C5 C4 C9 C8 -2.3(3)
N2 C4 C9 C8 179.4(2)
C5 C4 C9 N1 178.3(2)
N2 C4 C9 N1 0.0(2)
C1 C2 C10 C11 179.5(2)
S1 C2 C10 C11 -1.0(4)
C2 C10 C11 C16 -179.5(2)
C2 C10 C11 C12 -0.1(4)
C16 C11 C12 C13 0.1(4)
C10 C11 C12 C13 -179.3(2)
C11 C12 C13 C14 -0.4(5)
C12 C13 C14 C15 -0.1(5)
C13 C14 C15 C16 1.0(4)
C14 C15 C16 C11 -1.3(4)
C12 C11 C16 C15 0.8(4)
C10 C11 C16 C15 -179.7(2)

loop_
_cod_related_entry_id
_cod_related_entry_database
_cod_related_entry_code
1 ChemSpider 593995
